data_7051245
loop_
_publ_author_name
'Slawin, Alexandra M. Z.'
'Wainwright, Matthew'
'Derek Woollins, J.'

_publ_section_title
;
 Phosphino-urea chemistry: preparation and structure of chelate and
 P--N bond cleavage complexes
;
_journal_issue 2
_journal_name_full 'New Journal of Chemistry'
_journal_page_first 69
_journal_paper_doi 10.1039/a908153d
_journal_volume 24
_journal_year 2000
_chemical_formula_analytical 'C18 H23 Cl5 N2 O P Pt S2'
_chemical_formula_moiety 'C18 H23 Cl5 N2 O P Pt S2'
_chemical_formula_structural 'C18 H23 Cl5 N2 O P Pt S2'
_chemical_formula_sum 'C18 H23 Cl5 N2 O P Pt S2'
_chemical_formula_weight 750.81
_chemical_melting_point ?
_space_group_IT_number 2
_symmetry_cell_setting triclinic
_symmetry_space_group_name_Hall '-P 1'
_symmetry_space_group_name_H-M 'P -1'
_atom_sites_solution_hydrogens geom
_atom_sites_solution_primary direct
_atom_sites_solution_secondary difmap
_audit_creation_method SHELXL
_cell_angle_alpha 69.23
_cell_angle_beta 71.9290(10)
_cell_angle_gamma 74.8710(10)
_cell_formula_units_Z 2
_cell_length_a 11.4044(5)
_cell_length_b 11.5628(5)
_cell_length_c 11.9275(5)
_cell_measurement_reflns_used 83
_cell_measurement_temperature 293(2)
_cell_measurement_theta_max 337
_cell_measurement_theta_min 23
_cell_volume 1377.76(10)
_computing_cell_refinement SMART/SAINT
_computing_data_collection SMART
_computing_data_reduction SAINT
_computing_molecular_graphics SHELXTL
_computing_publication_material SHELXTL
_computing_structure_refinement 'SHELXL-93 (Sheldrick, 1993)'
_computing_structure_solution 'SHELXS-86 (Sheldrick, 1990)'
_diffrn_ambient_temperature 293(2)
_diffrn_measurement_device SMART
_diffrn_measurement_method CCD
_diffrn_radiation_monochromator graphite
_diffrn_radiation_source 'fine-focus sealed tube'
_diffrn_radiation_type MoK\a
_diffrn_radiation_wavelength 0.71073
_diffrn_reflns_av_R_equivalents 0.1137
_diffrn_reflns_av_sigmaI/netI 0.2434
_diffrn_reflns_limit_h_max 12
_diffrn_reflns_limit_h_min -11
_diffrn_reflns_limit_k_max 12
_diffrn_reflns_limit_k_min -7
_diffrn_reflns_limit_l_max 13
_diffrn_reflns_limit_l_min -12
_diffrn_reflns_number 5986
_diffrn_reflns_theta_max 23.15
_diffrn_reflns_theta_min 1.88
_diffrn_standards_decay_% -
_diffrn_standards_interval_count -
_diffrn_standards_interval_time -
_diffrn_standards_number -
_exptl_absorpt_coefficient_mu 5.800
_exptl_absorpt_correction_T_max 1.0000
_exptl_absorpt_correction_T_min 0.386898
_exptl_absorpt_correction_type sadabs
_exptl_crystal_colour yellow
_exptl_crystal_density_diffrn 1.810
_exptl_crystal_density_meas ?
_exptl_crystal_density_method -
_exptl_crystal_description block
_exptl_crystal_F_000 726
_exptl_crystal_size_max .16
_exptl_crystal_size_mid .14
_exptl_crystal_size_min .06
_refine_diff_density_max 2.564
_refine_diff_density_min -4.492
_refine_diff_density_rms 0.347
_refine_ls_extinction_coef 0.0020(5)
_refine_ls_extinction_expression Fc^*^=kFc[1+0.001xFc^2^\l^3^/sin(2\q)]^-1/4^
_refine_ls_extinction_method SHELXL
_refine_ls_goodness_of_fit_all 0.622
_refine_ls_goodness_of_fit_obs 0.654
_refine_ls_hydrogen_treatment riding
_refine_ls_matrix_type full
_refine_ls_number_parameters 272
_refine_ls_number_reflns 3829
_refine_ls_number_restraints 0
_refine_ls_restrained_S_all 1.330
_refine_ls_restrained_S_obs 0.654
_refine_ls_R_factor_all 0.1161
_refine_ls_R_factor_obs 0.0503
_refine_ls_shift/esd_max -0.237
_refine_ls_shift/esd_mean 0.008
_refine_ls_structure_factor_coef Fsqd
_refine_ls_weighting_details 'w=1/[\s^2^(Fo^2^)+(0.0587P)^2^+0.0000P] where P=(Fo^2^+2Fc^2^)/3'
_refine_ls_weighting_scheme calc
_refine_ls_wR_factor_all 0.3141
_refine_ls_wR_factor_obs 0.1149
_reflns_number_observed 2231
_reflns_number_total 3885
_reflns_observed_criterion >2sigma(I)
_cod_data_source_file a908153d.txt
_cod_data_source_block 2
_cod_depositor_comments
;
The following automatic conversions were performed:
'_symmetry_cell_setting' value 'Triclinic' changed to 'triclinic'
according to '/home/adriana/struct/CIF-dictionaries/cif_core.dic'
dictionary named 'cif_core.dic' version 2.4.1 from 2010-06-29.

Automatic conversion script
Id: cif_fix_enum 1555 2011-01-17 13:19:09Z saulius 

The following automatic conversions were performed:

'_chemical_melting_point' value '-' was changed to '?' - the value is
undefined or not given.

Automatic conversion script
Id: cif_fix_values 1569 2011-02-09 13:29:24Z adriana 

The following automatic conversions were performed:

'_exptl_crystal_density_meas' value '-' was changed to '?' - the
value is perceived as not measured.

Automatic conversion script
Id: cif_fix_values 3008 2015-01-20 13:52:24Z robertas 

The following automatic conversions were performed:

'_refine_ls_weighting_scheme' value 'calc
w=1/[\s^2^(Fo^2^)+(0.0587P)^2^+0.0000P] where P=(Fo^2^+2Fc^2^)/3' was
changed to 'calc'. New tag '_refine_ls_weighting_details' was
created. The value of the new tag was set to
'w=1/[\s^2^(Fo^2^)+(0.0587P)^2^+0.0000P] where P=(Fo^2^+2Fc^2^)/3'.

Automatic conversion script
Id: cif_fix_values 3143 2015-03-26 13:38:13Z robertas 
;
_cod_original_sg_symbol_H-M P-1
_cod_database_code 7051245

loop_
_symmetry_equiv_pos_as_xyz
'x, y, z'
'-x, -y, -z'

loop_
_atom_site_aniso_label
_atom_site_aniso_U_11
_atom_site_aniso_U_22
_atom_site_aniso_U_33
_atom_site_aniso_U_23
_atom_site_aniso_U_13
_atom_site_aniso_U_12
Pt1 0.0493(4) 0.0386(4) 0.0208(3) -0.0101(2) -0.0094(2) 0.0022(2)
Cl1 0.072(3) 0.043(2) 0.055(3) 0.000(2) -0.005(2) -0.016(2)
Cl2 0.063(3) 0.038(2) 0.054(2) -0.017(2) -0.020(2) 0.008(2)
P1 0.037(2) 0.037(2) 0.025(2) -0.009(2) -0.007(2) -0.004(2)
C1 0.053(9) 0.023(7) 0.037(8) -0.010(6) -0.013(7) -0.003(7)
C2 0.058(10) 0.053(10) 0.036(9) -0.022(7) -0.017(8) 0.004(8)
C3 0.066(12) 0.079(13) 0.066(12) -0.038(10) -0.039(11) 0.006(10)
C4 0.069(14) 0.084(15) 0.116(19) -0.047(13) -0.049(15) 0.009(12)
C5 0.047(11) 0.104(17) 0.101(17) -0.022(13) -0.016(11) -0.023(11)
C6 0.060(11) 0.082(13) 0.045(10) 0.001(9) -0.014(9) -0.026(10)
C7 0.045(9) 0.044(9) 0.027(8) -0.010(6) -0.012(7) 0.006(7)
C8 0.064(11) 0.068(11) 0.038(9) -0.024(8) -0.021(8) 0.015(9)
C9 0.087(13) 0.065(12) 0.067(12) -0.046(10) -0.029(11) 0.026(10)
C10 0.064(11) 0.092(14) 0.051(11) -0.043(10) -0.006(9) -0.005(11)
C11 0.055(11) 0.080(12) 0.040(9) -0.025(8) -0.012(8) -0.017(10)
C12 0.032(8) 0.067(10) 0.041(9) -0.028(8) -0.011(7) 0.004(7)
N1 0.035(7) 0.028(6) 0.034(7) -0.006(5) -0.005(5) -0.004(5)
C13 0.041(9) 0.045(9) 0.027(8) -0.008(7) -0.015(7) 0.008(7)
S13 0.038(2) 0.037(2) 0.039(2) -0.013(2) -0.006(2) -0.001(2)
N2 0.050(7) 0.053(8) 0.030(7) -0.009(6) -0.009(6) -0.016(6)
C14 0.059(10) 0.045(10) 0.052(10) -0.003(7) -0.010(8) 0.002(8)
C15 0.048(10) 0.067(11) 0.058(11) -0.002(8) -0.002(9) -0.021(9)
C20 0.064(12) 0.072(13) 0.066(13) -0.007(10) -0.005(10) 0.016(10)
Cl3 0.092(4) 0.089(4) 0.141(6) -0.028(4) 0.013(4) -0.026(3)
Cl4 0.090(4) 0.143(5) 0.102(5) -0.066(4) -0.001(3) -0.004(4)
Cl5 0.086(4) 0.122(5) 0.058(3) -0.002(3) 0.000(3) -0.017(3)
S30 0.073(3) 0.054(3) 0.055(3) -0.011(2) -0.016(2) -0.011(2)
O30 0.101(9) 0.066(7) 0.043(7) -0.001(5) -0.033(6) -0.020(7)
C31 0.112(16) 0.099(15) 0.047(12) -0.033(10) -0.006(11) 0.017(13)
C32 0.069(11) 0.009(8) 0.169(19) 0.005(9) -0.075(12) -0.017(8)

loop_
_atom_site_label
_atom_site_type_symbol
_atom_site_fract_x
_atom_site_fract_y
_atom_site_fract_z
_atom_site_U_iso_or_equiv
_atom_site_thermal_displace_type
_atom_site_occupancy
_atom_site_calc_flag
_atom_site_refinement_flags
_atom_site_disorder_group
Pt1 Pt 0.04633(5) 0.08026(5) 0.26501(5) 0.0376(3) Uani 1 d . .
Cl1 Cl 0.1880(4) 0.2044(3) 0.1140(4) 0.0620(11) Uani 1 d . .
Cl2 Cl -0.1110(4) 0.2613(3) 0.2746(3) 0.0526(10) Uani 1 d . .
P1 P 0.1858(3) -0.0908(3) 0.2671(3) 0.0337(9) Uani 1 d . .
C1 C 0.3306(13) -0.0942(11) 0.3001(12) 0.038(3) Uani 1 d . .
C2 C 0.3440(15) -0.1275(13) 0.4214(13) 0.048(4) Uani 1 d . .
H2A H 0.2792(15) -0.1572(13) 0.4876(13) 0.057 Uiso 1 calc R .
C3 C 0.4484(17) -0.1171(16) 0.4432(17) 0.063(5) Uani 1 d . .
H3A H 0.4547(17) -0.1386(16) 0.5243(17) 0.076 Uiso 1 calc R .
C4 C 0.5481(19) -0.0745(18) 0.3460(22) 0.083(6) Uani 1 d . .
H4A H 0.6207(19) -0.0683(18) 0.3620(22) 0.099 Uiso 1 calc R .
C5 C 0.5378(17) -0.0412(18) 0.2241(20) 0.085(6) Uani 1 d . .
H5A H 0.6040(17) -0.0147(18) 0.1581(20) 0.102 Uiso 1 calc R .
C6 C 0.4294(15) -0.0482(16) 0.2039(15) 0.064(5) Uani 1 d . .
H6A H 0.4207(15) -0.0215(16) 0.1232(15) 0.077 Uiso 1 calc R .
C7 C 0.2299(13) -0.1384(13) 0.1283(12) 0.041(4) Uani 1 d . .
C8 C 0.3309(15) -0.2303(14) 0.1060(13) 0.058(5) Uani 1 d . .
H8A H 0.3831(15) -0.2651(14) 0.1603(13) 0.069 Uiso 1 calc R .
C9 C 0.3562(17) -0.2721(15) 0.0024(16) 0.071(5) Uani 1 d . .
H9A H 0.4211(17) -0.3381(15) -0.0091(16) 0.085 Uiso 1 calc R .
C10 C 0.2829(15) -0.2135(17) -0.0824(15) 0.066(5) Uani 1 d . .
H10A H 0.3011(15) -0.2378(17) -0.1532(15) 0.079 Uiso 1 calc R .
C11 C 0.1859(15) -0.1221(16) -0.0630(14) 0.055(4) Uani 1 d . .
H11A H 0.1356(15) -0.0856(16) -0.1189(14) 0.066 Uiso 1 calc R .
C12 C 0.1598(13) -0.0811(14) 0.0410(12) 0.045(4) Uani 1 d . .
H12A H 0.0949(13) -0.0149(14) 0.0513(12) 0.054 Uiso 1 calc R .
N1 N 0.1192(10) -0.2121(9) 0.3855(9) 0.034(3) Uani 1 d . .
C13 C -0.0024(13) -0.1901(13) 0.4403(12) 0.040(4) Uani 1 d . .
S13 S -0.0916(3) -0.0410(3) 0.4051(3) 0.0400(9) Uani 1 d . .
N2 N -0.0560(10) -0.2853(11) 0.5258(10) 0.044(3) Uani 1 d . .
C14 C 0.1921(14) -0.3418(13) 0.4158(14) 0.058(4) Uani 1 d . .
H14A H 0.2773(14) -0.3410(13) 0.3689(14) 0.087 Uiso 1 calc R .
H14B H 0.1562(14) -0.3961(13) 0.3956(14) 0.087 Uiso 1 calc R .
H14C H 0.1896(14) -0.3719(13) 0.5024(14) 0.087 Uiso 1 calc R .
C15 C -0.1912(13) -0.2715(15) 0.5918(15) 0.063(5) Uani 1 d . .
H15A H -0.2095(13) -0.3510(15) 0.6490(15) 0.094 Uiso 1 calc R .
H15B H -0.2417(13) -0.2432(15) 0.5329(15) 0.094 Uiso 1 calc R .
H15C H -0.2094(13) -0.2113(15) 0.6360(15) 0.094 Uiso 1 calc R .
C20 C -0.3889(16) 0.4886(16) 0.2593(16) 0.080(6) Uani 1 d . .
H20A H -0.3211(16) 0.4218(16) 0.2856(16) 0.095 Uiso 1 calc R .
Cl3 Cl -0.5177(5) 0.4215(5) 0.2831(6) 0.117(2) Uani 1 d . .
Cl4 Cl -0.4261(5) 0.5947(6) 0.3466(6) 0.112(2) Uani 1 d . .
Cl5 Cl -0.3367(5) 0.5690(5) 0.1021(5) 0.100(2) Uani 1 d . .
S30 S -0.0777(4) 0.5749(4) 0.2430(4) 0.0615(12) Uani 1 d . .
O30 O -0.0164(11) 0.5367(10) 0.3502(9) 0.069(3) Uani 1 d . .
C31 C 0.0443(19) 0.5629(18) 0.1097(16) 0.093(7) Uani 1 d . .
H31A H 0.0778(19) 0.4761(18) 0.1167(16) 0.140 Uiso 1 calc R .
H31B H 0.1094(19) 0.6052(18) 0.1030(16) 0.140 Uiso 1 calc R .
H31C H 0.0115(19) 0.6010(18) 0.0374(16) 0.140 Uiso 1 calc R .
C32 C -0.1209(15) 0.7437(12) 0.2047(19) 0.078(6) Uani 1 d . .
H32A H -0.1877(15) 0.7655(12) 0.2700(19) 0.117 Uiso 1 calc R .
H32B H -0.1480(15) 0.7757(12) 0.1291(19) 0.117 Uiso 1 calc R .
H32C H -0.0499(15) 0.7796(12) 0.1947(19) 0.117 Uiso 1 calc R .

loop_
_atom_type_symbol
_atom_type_description
_atom_type_scat_dispersion_real
_atom_type_scat_dispersion_imag
_atom_type_scat_source
C C 0.0033 0.0016 'International Tables Vol C Tables 4.2.6.8 and 6.1.1.4'
H H 0.0000 0.0000 'International Tables Vol C Tables 4.2.6.8 and 6.1.1.4'
N N 0.0061 0.0033 'International Tables Vol C Tables 4.2.6.8 and 6.1.1.4'
P P 0.1023 0.0942 'International Tables Vol C Tables 4.2.6.8 and 6.1.1.4'
S S 0.1246 0.1234 'International Tables Vol C Tables 4.2.6.8 and 6.1.1.4'
Cl Cl 0.1484 0.1585 'International Tables Vol C Tables 4.2.6.8 and 6.1.1.4'
Pt Pt -1.7033 8.3905 'International Tables Vol C Tables 4.2.6.8 and 6.1.1.4'
O O 0.0106 0.0060 'International Tables Vol C Tables 4.2.6.8 and 6.1.1.4'

loop_
_geom_angle_atom_site_label_1
_geom_angle_atom_site_label_2
_geom_angle_atom_site_label_3
_geom_angle
_geom_angle_site_symmetry_1
_geom_angle_site_symmetry_3
_geom_angle_publ_flag
P1 Pt1 S13 88.02(13) . . ?
P1 Pt1 Cl1 91.71(14) . . ?
S13 Pt1 Cl1 177.98(15) . . ?
P1 Pt1 Cl2 176.78(13) . . ?
S13 Pt1 Cl2 89.23(13) . . ?
Cl1 Pt1 Cl2 91.10(14) . . ?
N1 P1 C1 105.3(5) . . ?
N1 P1 C7 105.9(6) . . ?
C1 P1 C7 105.7(6) . . ?
N1 P1 Pt1 106.8(4) . . ?
C1 P1 Pt1 116.8(4) . . ?
C7 P1 Pt1 115.4(4) . . ?
C6 C1 C2 117.4(14) . . ?
C6 C1 P1 119.7(11) . . ?
C2 C1 P1 122.4(11) . . ?
C3 C2 C1 121.0(15) . . ?
C2 C3 C4 120.9(16) . . ?
C3 C4 C5 119.3(18) . . ?
C6 C5 C4 118.8(18) . . ?
C5 C6 C1 122.3(15) . . ?
C8 C7 C12 118.2(13) . . ?
C8 C7 P1 122.6(10) . . ?
C12 C7 P1 119.2(10) . . ?
C7 C8 C9 121.0(14) . . ?
C10 C9 C8 119.0(15) . . ?
C11 C10 C9 120.5(15) . . ?
C10 C11 C12 120.6(15) . . ?
C7 C12 C11 120.6(14) . . ?
C13 N1 C14 120.2(11) . . ?
C13 N1 P1 118.7(8) . . ?
C14 N1 P1 120.7(9) . . ?
N2 C13 N1 118.9(11) . . ?
N2 C13 S13 119.3(10) . . ?
N1 C13 S13 121.7(10) . . ?
C13 S13 Pt1 104.0(5) . . ?
C13 N2 C15 123.4(12) . . ?
Cl3 C20 Cl5 110.9(11) . . ?
Cl3 C20 Cl4 110.8(10) . . ?
Cl5 C20 Cl4 109.0(10) . . ?
O30 S30 C31 107.0(8) . . ?
O30 S30 C32 105.1(7) . . ?
C31 S30 C32 99.6(9) . . ?

loop_
_geom_bond_atom_site_label_1
_geom_bond_atom_site_label_2
_geom_bond_distance
_geom_bond_site_symmetry_2
_geom_bond_publ_flag
Pt1 P1 2.188(3) . ?
Pt1 S13 2.256(4) . ?
Pt1 Cl1 2.342(4) . ?
Pt1 Cl2 2.387(3) . ?
P1 N1 1.739(10) . ?
P1 C1 1.801(14) . ?
P1 C7 1.811(14) . ?
C1 C6 1.39(2) . ?
C1 C2 1.41(2) . ?
C2 C3 1.34(2) . ?
C3 C4 1.40(2) . ?
C4 C5 1.40(3) . ?
C5 C6 1.36(2) . ?
C7 C8 1.38(2) . ?
C7 C12 1.38(2) . ?
C8 C9 1.40(2) . ?
C9 C10 1.39(2) . ?
C10 C11 1.34(2) . ?
C11 C12 1.40(2) . ?
N1 C13 1.34(2) . ?
N1 C14 1.49(2) . ?
C13 N2 1.34(2) . ?
C13 S13 1.737(13) . ?
N2 C15 1.49(2) . ?
C20 Cl3 1.74(2) . ?
C20 Cl5 1.76(2) . ?
C20 Cl4 1.77(2) . ?
S30 O30 1.520(10) . ?
S30 C31 1.78(2) . ?
S30 C32 1.807(13) . ?

loop_
_geom_torsion_atom_site_label_1
_geom_torsion_atom_site_label_2
_geom_torsion_atom_site_label_3
_geom_torsion_atom_site_label_4
_geom_torsion
_geom_torsion_site_symmetry_1
_geom_torsion_site_symmetry_2
_geom_torsion_site_symmetry_3
_geom_torsion_site_symmetry_4
_geom_torsion_publ_flag
S13 Pt1 P1 N1 -7.8(4) . . . . ?
Cl1 Pt1 P1 N1 174.2(4) . . . . ?
Cl2 Pt1 P1 N1 23.4(26) . . . . ?
S13 Pt1 P1 C1 -125.2(5) . . . . ?
Cl1 Pt1 P1 C1 56.8(5) . . . . ?
Cl2 Pt1 P1 C1 -94.0(25) . . . . ?
S13 Pt1 P1 C7 109.6(5) . . . . ?
Cl1 Pt1 P1 C7 -68.4(5) . . . . ?
Cl2 Pt1 P1 C7 140.8(24) . . . . ?
N1 P1 C1 C6 153.6(13) . . . . ?
C7 P1 C1 C6 41.8(14) . . . . ?
Pt1 P1 C1 C6 -88.1(13) . . . . ?
N1 P1 C1 C2 -34.3(12) . . . . ?
C7 P1 C1 C2 -146.1(11) . . . . ?
Pt1 P1 C1 C2 84.0(11) . . . . ?
C6 C1 C2 C3 -1.0(22) . . . . ?
P1 C1 C2 C3 -173.2(12) . . . . ?
C1 C2 C3 C4 -0.9(25) . . . . ?
C2 C3 C4 C5 0.6(29) . . . . ?
C3 C4 C5 C6 1.7(30) . . . . ?
C4 C5 C6 C1 -3.7(30) . . . . ?
C2 C1 C6 C5 3.3(25) . . . . ?
P1 C1 C6 C5 175.8(15) . . . . ?
N1 P1 C7 C8 -73.6(14) . . . . ?
C1 P1 C7 C8 37.8(14) . . . . ?
Pt1 P1 C7 C8 168.5(11) . . . . ?
N1 P1 C7 C12 106.2(12) . . . . ?
C1 P1 C7 C12 -142.4(12) . . . . ?
Pt1 P1 C7 C12 -11.7(14) . . . . ?
C12 C7 C8 C9 -5.1(24) . . . . ?
P1 C7 C8 C9 174.7(13) . . . . ?
C7 C8 C9 C10 4.4(28) . . . . ?
C8 C9 C10 C11 -2.9(28) . . . . ?
C9 C10 C11 C12 2.3(26) . . . . ?
C8 C7 C12 C11 4.5(22) . . . . ?
P1 C7 C12 C11 -175.3(12) . . . . ?
C10 C11 C12 C7 -3.1(24) . . . . ?
C1 P1 N1 C13 134.2(11) . . . . ?
C7 P1 N1 C13 -114.1(11) . . . . ?
Pt1 P1 N1 C13 9.4(11) . . . . ?
C1 P1 N1 C14 -52.6(11) . . . . ?
C7 P1 N1 C14 59.1(11) . . . . ?
Pt1 P1 N1 C14 -177.3(9) . . . . ?
C14 N1 C13 N2 2.4(20) . . . . ?
P1 N1 C13 N2 175.6(9) . . . . ?
C14 N1 C13 S13 -178.5(10) . . . . ?
P1 N1 C13 S13 -5.3(16) . . . . ?
N2 C13 S13 Pt1 177.6(10) . . . . ?
N1 C13 S13 Pt1 -1.6(12) . . . . ?
P1 Pt1 S13 C13 5.6(5) . . . . ?
Cl1 Pt1 S13 C13 88.0(39) . . . . ?
Cl2 Pt1 S13 C13 -172.8(5) . . . . ?
N1 C13 N2 C15 -179.3(13) . . . . ?
S13 C13 N2 C15 1.6(19) . . . . ?
